data_4338197
loop_
_publ_author_name
'Woo, Hyein'
'Nam, Gnu'
'Jang, Eunyoung'
'Kim, Jin'
'Lee, Yunho'
'Ahn, Kyunghan'
'You, Tae-Soo'

_publ_section_title
;
 Single-Crystal Growth and Size Control of Three Novel Polar
 Intermetallics: Eu2.94(2)Ca6.06In8Ge8, Eu3.13(2)Ca5.87In8Ge8, and
 Sr3.23(3)Ca5.77In8Ge8 with Crystal Structure, Chemical Bonding, and
 Magnetism Studies.
;
_journal_issue 9
_journal_name_full 'Inorganic chemistry'
_journal_page_first 4669
_journal_page_last 4677
_journal_paper_doi 10.1021/ic500340x
_journal_volume 53
_journal_year 2014
_chemical_formula_moiety 'Ca6.06 Eu2.94 Ge8 In8'
_chemical_formula_sum 'Ca6.06 Eu2.94 Ge8 In8'
_chemical_formula_weight 2188.93
_space_group_crystal_system orthorhombic
_space_group_IT_number 59
_space_group_name_Hall '-P 2ab 2a'
_space_group_name_H-M_alt 'P m m n'
_symmetry_space_group_name_Hall '-P 2ab 2a'
_symmetry_space_group_name_H-M 'P m m n :2'
_atom_sites_solution_primary direct
_atom_sites_solution_secondary difmap
_audit_creation_method SHELXL-2013
_audit_update_record
;
2014-04-08 # Formatted by publCIF

;
_cell_angle_alpha 90
_cell_angle_beta 90
_cell_angle_gamma 90
_cell_formula_units_Z 2
_cell_length_a 36.9279(19)
_cell_length_b 4.5112(2)
_cell_length_c 7.5063(4)
_cell_measurement_reflns_used 2562
_cell_measurement_temperature 296(2)
_cell_measurement_theta_max 32.57
_cell_measurement_theta_min 1.10
_cell_volume 1250.47(11)
_computing_cell_refinement 'Bruker SAINT'
_computing_data_collection 'Bruker APEX2'
_computing_data_reduction 'Bruker SAINT'
_computing_molecular_graphics 'Bruker SHELXTL'
_computing_publication_material 'Bruker SHELXTL'
_computing_structure_refinement 'SHELXL-2013 (Sheldrick, 2013)'
_computing_structure_solution 'SHELXS-97 (Sheldrick, 2008)'
_diffrn_ambient_temperature 296(2)
_diffrn_measured_fraction_theta_full 0.998
_diffrn_measured_fraction_theta_max 1.000
_diffrn_measurement_device_type 'Bruker APEX-II CCD'
_diffrn_measurement_method '\f and \w scans'
_diffrn_radiation_type MoK\a
_diffrn_radiation_wavelength 0.71073
_diffrn_reflns_av_R_equivalents 0.0515
_diffrn_reflns_av_unetI/netI 0.0383
_diffrn_reflns_Laue_measured_fraction_full 0.998
_diffrn_reflns_Laue_measured_fraction_max 1.000
_diffrn_reflns_limit_h_max 55
_diffrn_reflns_limit_h_min -53
_diffrn_reflns_limit_k_max 6
_diffrn_reflns_limit_k_min -6
_diffrn_reflns_limit_l_max 9
_diffrn_reflns_limit_l_min -11
_diffrn_reflns_number 15034
_diffrn_reflns_point_group_measured_fraction_full 0.998
_diffrn_reflns_point_group_measured_fraction_max 1.000
_diffrn_reflns_theta_full 25.242
_diffrn_reflns_theta_max 32.569
_diffrn_reflns_theta_min 1.103
_diffrn_source 'fine-focus sealed tube'
_exptl_absorpt_coefficient_mu 25.138
_exptl_absorpt_correction_T_max 0.7468
_exptl_absorpt_correction_T_min 0.4168
_exptl_absorpt_correction_type multi-scan
_exptl_absorpt_process_details
;
SADABS (Bruker, 2013)
;
_exptl_crystal_colour Silver
_exptl_crystal_density_diffrn 5.814
_exptl_crystal_density_meas 5.814
_exptl_crystal_density_method 'not measured'
_exptl_crystal_description needle
_exptl_crystal_F_000 1909
_exptl_crystal_size_max 0.09
_exptl_crystal_size_mid 0.05
_exptl_crystal_size_min 0.03
_refine_diff_density_max 1.751
_refine_diff_density_min -2.221
_refine_diff_density_rms 0.449
_refine_ls_extinction_coef 0.00067(3)
_refine_ls_extinction_expression Fc^*^=kFc[1+0.001xFc^2^\l^3^/sin(2\q)]^-1/4^
_refine_ls_extinction_method SHELXL
_refine_ls_goodness_of_fit_ref 1.096
_refine_ls_hydrogen_treatment undef
_refine_ls_matrix_type full
_refine_ls_number_parameters 85
_refine_ls_number_reflns 2562
_refine_ls_number_restraints 0
_refine_ls_restrained_S_all 1.096
_refine_ls_R_factor_all 0.0423
_refine_ls_R_factor_gt 0.0311
_refine_ls_shift/su_max 0.002
_refine_ls_shift/su_mean 0.000
_refine_ls_structure_factor_coef Fsqd
_refine_ls_weighting_details 'w=1/[\s^2^(Fo^2^)+(0.0151P)^2^+5.7940P] where P=(Fo^2^+2Fc^2^)/3'
_refine_ls_weighting_scheme calc
_refine_ls_wR_factor_gt 0.0545
_refine_ls_wR_factor_ref 0.0593
_reflns_Friedel_coverage 0.000
_reflns_number_gt 2165
_reflns_number_total 2562
_reflns_threshold_expression 'I > 2\s(I)'
_cod_data_source_file ic500340x_si_002.cif
_cod_data_source_block HI026_1a
_cod_depositor_comments 'Adding full bibliography for 4338196--4338198.cif.'
_cod_database_code 4338197
_shelx_space_group_comment
;
The symmetry employed for this shelxl refinement is uniquely defined
by the following loop, which should always be used as a source of
symmetry information in preference to the above space-group names.
They are only intended as comments.
;
_shelxl_version_number 2013-3

loop_
_space_group_symop_operation_xyz
'x, y, z'
'-x+1/2, -y+1/2, z'
'-x, y+1/2, -z'
'x+1/2, -y, -z'
'-x, -y, -z'
'x-1/2, y-1/2, -z'
'x, -y-1/2, z'
'-x-1/2, y, z'

loop_
_atom_site_label
_atom_site_type_symbol
_atom_site_fract_x
_atom_site_fract_y
_atom_site_fract_z
_atom_site_U_iso_or_equiv
_atom_site_adp_type
_atom_site_occupancy
_atom_site_site_symmetry_order
_atom_site_calc_flag
_atom_site_refinement_flags_posn
_atom_site_refinement_flags_adp
_atom_site_refinement_flags_occupancy
Eu1 Eu 0.04562(2) 0.2500 0.00838(9) 0.0068(2) Uani 0.285(2) 2 d S T P
Ca1 Ca 0.04562(2) 0.2500 0.00838(9) 0.0068(2) Uani 0.715(2) 2 d S T P
Eu2 Eu 0.07543(2) 0.2500 0.52092(7) 0.00625(16) Uani 0.508(2) 2 d S T P
Ca2 Ca 0.07543(2) 0.2500 0.52092(7) 0.00625(16) Uani 0.492(2) 2 d S T P
Eu3 Eu 0.14421(2) 0.2500 0.14969(10) 0.0061(2) Uani 0.260(2) 2 d S T P
Ca3 Ca 0.14421(2) 0.2500 0.14969(10) 0.0061(2) Uani 0.740(2) 2 d S T P
Eu4 Eu 0.17396(2) 0.2500 0.66707(10) 0.0063(2) Uani 0.269(2) 2 d S T P
Ca4 Ca 0.17396(2) 0.2500 0.66707(10) 0.0063(2) Uani 0.731(2) 2 d S T P
Eu5 Eu 0.2500 0.2500 0.03125(14) 0.0066(3) Uani 0.294(3) 4 d S T P
Ca5 Ca 0.2500 0.2500 0.03125(14) 0.0066(3) Uani 0.706(3) 4 d S T P
In1 In 0.51706(2) 0.2500 0.64999(6) 0.00626(10) Uani 1 2 d S T P
In2 In 0.61097(2) 0.2500 0.16299(6) 0.00864(11) Uani 1 2 d S T P
In3 In 0.70396(2) 0.2500 0.68666(6) 0.00682(11) Uani 1 2 d S T P
In4 In 0.7500 0.2500 0.28453(9) 0.00746(14) Uani 1 4 d S T P
In5 In 0.2500 0.2500 0.45559(9) 0.00871(15) Uani 1 4 d S T P
Ge1 Ge 0.52498(2) 0.2500 0.26683(9) 0.00564(15) Uani 1 2 d S T P
Ge2 Ge 0.58660(2) 0.2500 0.78798(10) 0.00584(15) Uani 1 2 d S T P
Ge3 Ge 0.63438(2) 0.2500 0.54249(10) 0.00585(14) Uani 1 2 d S T P
Ge4 Ge 0.68970(2) 0.2500 0.05111(10) 0.00611(15) Uani 1 2 d S T P

loop_
_atom_site_aniso_label
_atom_site_aniso_U_11
_atom_site_aniso_U_22
_atom_site_aniso_U_33
_atom_site_aniso_U_23
_atom_site_aniso_U_13
_atom_site_aniso_U_12
Eu1 0.0062(4) 0.0077(4) 0.0063(3) 0.000 -0.0005(2) 0.000
Ca1 0.0062(4) 0.0077(4) 0.0063(3) 0.000 -0.0005(2) 0.000
Eu2 0.0061(3) 0.0062(3) 0.0065(2) 0.000 0.00045(18) 0.000
Ca2 0.0061(3) 0.0062(3) 0.0065(2) 0.000 0.00045(18) 0.000
Eu3 0.0062(4) 0.0054(4) 0.0068(4) 0.000 0.0011(3) 0.000
Ca3 0.0062(4) 0.0054(4) 0.0068(4) 0.000 0.0011(3) 0.000
Eu4 0.0064(4) 0.0067(4) 0.0060(3) 0.000 -0.0012(3) 0.000
Ca4 0.0064(4) 0.0067(4) 0.0060(3) 0.000 -0.0012(3) 0.000
Eu5 0.0053(5) 0.0065(6) 0.0080(5) 0.000 0.000 0.000
Ca5 0.0053(5) 0.0065(6) 0.0080(5) 0.000 0.000 0.000
In1 0.0052(2) 0.0066(3) 0.0070(2) 0.000 -0.00016(16) 0.000
In2 0.0093(2) 0.0102(3) 0.0064(2) 0.000 -0.00047(17) 0.000
In3 0.0056(2) 0.0075(3) 0.0073(2) 0.000 -0.00013(16) 0.000
In4 0.0073(3) 0.0072(4) 0.0079(3) 0.000 0.000 0.000
In5 0.0082(3) 0.0093(4) 0.0086(3) 0.000 0.000 0.000
Ge1 0.0063(3) 0.0047(4) 0.0059(3) 0.000 -0.0006(3) 0.000
Ge2 0.0050(3) 0.0064(4) 0.0061(3) 0.000 0.0000(2) 0.000
Ge3 0.0051(3) 0.0066(4) 0.0059(3) 0.000 0.0003(2) 0.000
Ge4 0.0053(3) 0.0062(4) 0.0067(3) 0.000 -0.0004(2) 0.000

loop_
_atom_type_symbol
_atom_type_description
_atom_type_scat_dispersion_real
_atom_type_scat_dispersion_imag
_atom_type_scat_source
Ca Ca 0.2262 0.3064 'International Tables Vol C Tables 4.2.6.8 and 6.1.1.4'
Ge Ge 0.1547 1.8001 'International Tables Vol C Tables 4.2.6.8 and 6.1.1.4'
In In -0.7276 1.3100 'International Tables Vol C Tables 4.2.6.8 and 6.1.1.4'
Eu Eu -0.1578 3.6682 'International Tables Vol C Tables 4.2.6.8 and 6.1.1.4'

loop_
_geom_angle_atom_site_label_1
_geom_angle_atom_site_label_2
_geom_angle_atom_site_label_3
_geom_angle
_geom_angle_site_symmetry_1
_geom_angle_site_symmetry_3
Ge2 Eu1 Ge2 92.72(3) 6_566 6_556
Ge2 Eu1 Ge1 163.07(3) 6_566 6
Ge2 Eu1 Ge1 85.466(15) 6_556 6
Ge2 Eu1 Ge1 85.466(15) 6_566 6_565
Ge2 Eu1 Ge1 163.07(3) 6_556 6_565
Ge1 Eu1 Ge1 91.38(3) 6 6_565
Ge2 Eu1 Ge1 95.55(2) 6_566 2
Ge2 Eu1 Ge1 95.55(2) 6_556 2
Ge1 Eu1 Ge1 101.38(2) 6 2
Ge1 Eu1 Ge1 101.38(2) 6_565 2
Ge2 Eu1 In2 52.191(17) 6_566 6_565
Ge2 Eu1 In2 107.94(3) 6_556 6_565
Ge1 Eu1 In2 112.47(2) 6 6_565
Ge1 Eu1 In2 58.095(17) 6_565 6_565
Ge1 Eu1 In2 139.710(11) 2 6_565
Ge2 Eu1 In2 107.94(3) 6_566 6
Ge2 Eu1 In2 52.191(17) 6_556 6
Ge1 Eu1 In2 58.095(17) 6 6
Ge1 Eu1 In2 112.47(3) 6_565 6
Ge1 Eu1 In2 139.710(11) 2 6
In2 Eu1 In2 79.033(19) 6_565 6
Ge2 Eu1 In1 133.505(14) 6_566 2_554
Ge2 Eu1 In1 133.505(14) 6_556 2_554
Ge1 Eu1 In1 49.119(15) 6 2_554
Ge1 Eu1 In1 49.119(15) 6_565 2_554
Ge1 Eu1 In1 85.95(2) 2 2_554
In2 Eu1 In1 99.726(18) 6_565 2_554
In2 Eu1 In1 99.726(18) 6 2_554
Ge2 Eu1 In1 48.293(17) 6_566 6_566
Ge2 Eu1 In1 104.36(2) 6_556 6_566
Ge1 Eu1 In1 148.25(3) 6 6_566
Ge1 Eu1 In1 86.977(14) 6_565 6_566
Ge1 Eu1 In1 48.317(13) 2 6_566
In2 Eu1 In1 93.421(11) 6_565 6_566
In2 Eu1 In1 149.63(3) 6 6_566
In1 Eu1 In1 110.573(19) 2_554 6_566
Ge2 Eu1 In1 104.36(2) 6_566 6_556
Ge2 Eu1 In1 48.293(17) 6_556 6_556
Ge1 Eu1 In1 86.977(14) 6 6_556
Ge1 Eu1 In1 148.25(3) 6_565 6_556
Ge1 Eu1 In1 48.317(13) 2 6_556
In2 Eu1 In1 149.63(3) 6_565 6_556
In2 Eu1 In1 93.421(11) 6 6_556
In1 Eu1 In1 110.573(19) 2_554 6_556
In1 Eu1 In1 78.256(18) 6_566 6_556
Ge2 Eu1 Eu3 52.894(17) 6_566 .
Ge2 Eu1 Eu3 52.894(17) 6_556 .
Ge1 Eu1 Eu3 114.55(2) 6 .
Ge1 Eu1 Eu3 114.55(2) 6_565 .
Ge1 Eu1 Eu3 127.10(3) 2 .
In2 Eu1 Eu3 56.489(15) 6_565 .
In2 Eu1 Eu3 56.489(15) 6 .
In1 Eu1 Eu3 146.95(3) 2_554 .
In1 Eu1 Eu3 94.738(19) 6_566 .
In1 Eu1 Eu3 94.738(19) 6_556 .
Ge3 Eu2 Ge3 90.70(2) 6_566 6_556
Ge3 Eu2 Ge2 107.37(2) 6_566 6_556
Ge3 Eu2 Ge2 46.716(18) 6_556 6_556
Ge3 Eu2 Ge2 46.716(18) 6_566 6_566
Ge3 Eu2 Ge2 107.37(2) 6_556 6_566
Ge2 Eu2 Ge2 87.53(2) 6_556 6_566
Ge3 Eu2 Ge1 159.63(3) 6_566 6_556
Ge3 Eu2 Ge1 88.514(14) 6_556 6_556
Ge2 Eu2 Ge1 86.699(14) 6_556 6_556
Ge2 Eu2 Ge1 151.54(3) 6_566 6_556
Ge3 Eu2 Ge1 88.513(14) 6_566 6_566
Ge3 Eu2 Ge1 159.63(3) 6_556 6_566
Ge2 Eu2 Ge1 151.54(3) 6_556 6_566
Ge2 Eu2 Ge1 86.699(14) 6_566 6_566
Ge1 Eu2 Ge1 85.24(2) 6_556 6_566
Ge3 Eu2 In1 149.01(2) 6_566 6_556
Ge3 Eu2 In1 84.601(14) 6_556 6_556
Ge2 Eu2 In1 49.297(15) 6_556 6_556
Ge2 Eu2 In1 105.84(2) 6_566 6_556
Ge1 Eu2 In1 51.082(15) 6_556 6_556
Ge1 Eu2 In1 106.10(2) 6_566 6_556
Ge3 Eu2 In1 84.601(14) 6_566 6_566
Ge3 Eu2 In1 149.01(2) 6_556 6_566
Ge2 Eu2 In1 105.84(2) 6_556 6_566
Ge2 Eu2 In1 49.297(15) 6_566 6_566
Ge1 Eu2 In1 106.10(2) 6_556 6_566
Ge1 Eu2 In1 51.082(15) 6_566 6_566
In1 Eu2 In1 83.926(17) 6_556 6_566
Ge3 Eu2 In2 52.450(16) 6_566 6_566
Ge3 Eu2 In2 107.49(2) 6_556 6_566
Ge2 Eu2 In2 150.88(2) 6_556 6_566
Ge2 Eu2 In2 89.366(13) 6_566 6_566
Ge1 Eu2 In2 108.625(19) 6_556 6_566
Ge1 Eu2 In2 56.862(15) 6_566 6_566
In1 Eu2 In2 157.10(2) 6_556 6_566
In1 Eu2 In2 93.784(10) 6_566 6_566
Ge3 Eu2 In2 107.49(2) 6_566 6_556
Ge3 Eu2 In2 52.450(16) 6_556 6_556
Ge2 Eu2 In2 89.366(13) 6_556 6_556
Ge2 Eu2 In2 150.88(2) 6_566 6_556
Ge1 Eu2 In2 56.862(15) 6_556 6_556
Ge1 Eu2 In2 108.625(19) 6_566 6_556
In1 Eu2 In2 93.784(10) 6_556 6_556
In1 Eu2 In2 157.10(2) 6_566 6_556
In2 Eu2 In2 79.511(15) 6_566 6_556
Ge3 Eu2 In1 134.544(12) 6_566 2
Ge3 Eu2 In1 134.544(12) 6_556 2
Ge2 Eu2 In1 108.402(18) 6_556 2
Ge2 Eu2 In1 108.402(18) 6_566 2
Ge1 Eu2 In1 48.044(13) 6_556 2
Ge1 Eu2 In1 48.044(13) 6_566 2
In1 Eu2 In1 59.275(13) 6_556 2
In1 Eu2 In1 59.275(13) 6_566 2
In2 Eu2 In1 100.043(15) 6_566 2
In2 Eu2 In1 100.043(15) 6_556 2
Ge2 Eu3 Ge2 92.00(3) 6_556 6_566
Ge2 Eu3 Ge4 159.42(3) 6_556 6_565
Ge2 Eu3 Ge4 85.369(15) 6_566 6_565
Ge2 Eu3 Ge4 85.369(15) 6_556 6
Ge2 Eu3 Ge4 159.42(3) 6_566 6
Ge4 Eu3 Ge4 89.96(3) 6_565 6
Ge2 Eu3 Ge3 108.51(3) 6_556 6_566
Ge2 Eu3 Ge3 47.061(19) 6_566 6_566
Ge4 Eu3 Ge3 84.492(16) 6_565 6_566
Ge4 Eu3 Ge3 152.30(3) 6 6_566
Ge2 Eu3 Ge3 47.061(19) 6_556 6_556
Ge2 Eu3 Ge3 108.51(3) 6_566 6_556
Ge4 Eu3 Ge3 152.30(3) 6_565 6_556
Ge4 Eu3 Ge3 84.492(16) 6 6_556
Ge3 Eu3 Ge3 87.92(3) 6_566 6_556
Ge2 Eu3 In3 150.13(3) 6_556 6_566
Ge2 Eu3 In3 84.772(14) 6_566 6_566
Ge4 Eu3 In3 50.012(17) 6_565 6_566
Ge4 Eu3 In3 107.40(3) 6 6_566
Ge3 Eu3 In3 49.643(17) 6_566 6_566
Ge3 Eu3 In3 106.10(2) 6_556 6_566
Ge2 Eu3 In3 84.772(14) 6_556 6_556
Ge2 Eu3 In3 150.13(3) 6_566 6_556
Ge4 Eu3 In3 107.40(3) 6_565 6_556
Ge4 Eu3 In3 50.012(17) 6 6_556
Ge3 Eu3 In3 106.10(2) 6_566 6_556
Ge3 Eu3 In3 49.643(17) 6_556 6_556
In3 Eu3 In3 83.54(2) 6_566 6_556
Ge2 Eu3 In2 52.765(17) 6_556 6
Ge2 Eu3 In2 109.13(3) 6_566 6
Ge4 Eu3 In2 108.99(2) 6_565 6
Ge4 Eu3 In2 53.757(17) 6 6
Ge3 Eu3 In2 152.92(3) 6_566 6
Ge3 Eu3 In2 89.442(13) 6_556 6
In3 Eu3 In2 155.03(3) 6_566 6
In3 Eu3 In2 92.451(11) 6_556 6
Ge2 Eu3 In2 109.13(3) 6_556 6_565
Ge2 Eu3 In2 52.765(17) 6_566 6_565
Ge4 Eu3 In2 53.757(17) 6_565 6_565
Ge4 Eu3 In2 108.99(2) 6 6_565
Ge3 Eu3 In2 89.442(13) 6_566 6_565
Ge3 Eu3 In2 152.92(3) 6_556 6_565
In3 Eu3 In2 92.451(11) 6_566 6_565
In3 Eu3 In2 155.03(3) 6_556 6_565
In2 Eu3 In2 80.837(19) 6 6_565
Ge2 Eu3 Eu2 55.437(17) 6_556 .
Ge2 Eu3 Eu2 55.437(17) 6_566 .
Ge4 Eu3 Eu2 134.731(14) 6_565 .
Ge4 Eu3 Eu2 134.731(14) 6 .
Ge3 Eu3 Eu2 53.073(16) 6_566 .
Ge3 Eu3 Eu2 53.073(16) 6_556 .
In3 Eu3 Eu2 99.839(19) 6_566 .
In3 Eu3 Eu2 99.839(19) 6_556 .
In2 Eu3 Eu2 105.13(2) 6 .
In2 Eu3 Eu2 105.13(2) 6_565 .
Ge3 Eu4 Ge3 92.82(3) 6_556 6_566
Ge3 Eu4 Ge4 160.99(3) 6_556 6_566
Ge3 Eu4 Ge4 84.670(15) 6_566 6_566
Ge3 Eu4 Ge4 84.670(15) 6_556 6_556
Ge3 Eu4 Ge4 160.99(3) 6_566 6_556
Ge4 Eu4 Ge4 91.59(3) 6_566 6_556
Ge3 Eu4 In5 99.21(2) 6_556 .
Ge3 Eu4 In5 99.21(2) 6_566 .
Ge4 Eu4 In5 99.79(2) 6_566 .
Ge4 Eu4 In5 99.79(2) 6_556 .
Ge3 Eu4 In2 53.297(17) 6_556 6_556
Ge3 Eu4 In2 109.91(3) 6_566 6_556
Ge4 Eu4 In2 109.97(3) 6_566 6_556
Ge4 Eu4 In2 54.042(17) 6_556 6_556
In5 Eu4 In2 139.623(10) . 6_556
Ge3 Eu4 In2 109.91(3) 6_556 6_566
Ge3 Eu4 In2 53.297(17) 6_566 6_566
Ge4 Eu4 In2 54.042(17) 6_566 6_566
Ge4 Eu4 In2 109.97(3) 6_556 6_566
In5 Eu4 In2 139.623(10) . 6_566
In2 Eu4 In2 80.74(2) 6_556 6_566
Ge3 Eu4 In4 150.01(3) 6_556 5_666
Ge3 Eu4 In4 87.908(15) 6_566 5_666
Ge4 Eu4 In4 48.893(18) 6_566 5_666
Ge4 Eu4 In4 103.64(2) 6_556 5_666
In5 Eu4 In4 51.256(15) . 5_666
In2 Eu4 In4 152.25(3) 6_556 5_666
In2 Eu4 In4 94.461(10) 6_566 5_666
Ge3 Eu4 In4 87.908(14) 6_556 5_656
Ge3 Eu4 In4 150.01(3) 6_566 5_656
Ge4 Eu4 In4 103.64(2) 6_566 5_656
Ge4 Eu4 In4 48.893(18) 6_556 5_656
In5 Eu4 In4 51.256(15) . 5_656
In2 Eu4 In4 94.461(10) 6_556 5_656
In2 Eu4 In4 152.25(3) 6_566 5_656
In4 Eu4 In4 77.086(16) 5_666 5_656
Ge3 Eu4 In3 47.821(17) 6_556 6_556
Ge3 Eu4 In3 102.84(2) 6_566 6_556
Ge4 Eu4 In3 151.00(3) 6_566 6_556
Ge4 Eu4 In3 89.428(14) 6_556 6_556
In5 Eu4 In3 51.593(14) . 6_556
In2 Eu4 In3 93.948(11) 6_556 6_556
In2 Eu4 In3 150.24(3) 6_566 6_556
In4 Eu4 In3 102.84(2) 5_666 6_556
In4 Eu4 In3 56.865(15) 5_656 6_556
Ge3 Eu4 In3 102.84(2) 6_556 6_566
Ge3 Eu4 In3 47.821(17) 6_566 6_566
Ge4 Eu4 In3 89.428(14) 6_566 6_566
Ge4 Eu4 In3 151.00(3) 6_556 6_566
In5 Eu4 In3 51.593(14) . 6_566
In2 Eu4 In3 150.24(3) 6_556 6_566
In2 Eu4 In3 93.948(11) 6_566 6_566
In4 Eu4 In3 56.865(15) 5_666 6_566
In4 Eu4 In3 102.84(2) 5_656 6_566
In3 Eu4 In3 76.193(18) 6_556 6_566
Ge3 Eu4 Ca3 110.31(2) 6_556 1_556
Ge3 Eu4 Ca3 110.31(2) 6_566 1_556
Ge4 Eu4 Ca3 53.861(17) 6_566 1_556
Ge4 Eu4 Ca3 53.861(17) 6_556 1_556
In5 Eu4 Ca3 136.35(3) . 1_556
In2 Eu4 Ca3 57.014(15) 6_556 1_556
In2 Eu4 Ca3 57.014(15) 6_566 1_556
In4 Eu4 Ca3 97.41(2) 5_666 1_556
In4 Eu4 Ca3 97.42(2) 5_656 1_556
In3 Eu4 Ca3 141.534(9) 6_556 1_556
In3 Eu4 Ca3 141.534(9) 6_566 1_556
In5 Eu5 Ge4 101.04(2) . 6
In5 Eu5 Ge4 101.04(2) . 5_665
Ge4 Eu5 Ge4 157.92(4) 6 5_665
In5 Eu5 Ge4 101.04(2) . 6_565
Ge4 Eu5 Ge4 88.61(2) 6 6_565
Ge4 Eu5 Ge4 87.18(2) 5_665 6_565
In5 Eu5 Ge4 101.04(2) . 5_655
Ge4 Eu5 Ge4 87.18(2) 6 5_655
Ge4 Eu5 Ge4 88.61(2) 5_665 5_655
Ge4 Eu5 Ge4 157.92(4) 6_565 5_655
In5 Eu5 In4 136.421(15) . 5_655
Ge4 Eu5 In4 51.668(15) 6 5_655
Ge4 Eu5 In4 110.05(3) 5_665 5_655
Ge4 Eu5 In4 110.05(3) 6_565 5_655
Ge4 Eu5 In4 51.668(15) 5_655 5_655
In5 Eu5 In4 136.421(15) . 5_665
Ge4 Eu5 In4 110.05(3) 6 5_665
Ge4 Eu5 In4 51.668(15) 5_665 5_665
Ge4 Eu5 In4 51.668(15) 6_565 5_665
Ge4 Eu5 In4 110.05(3) 5_655 5_665
In4 Eu5 In4 87.16(3) 5_655 5_665
In5 Eu5 In3 53.142(15) . 5_666
Ge4 Eu5 In3 153.28(3) 6 5_666
Ge4 Eu5 In3 48.429(15) 5_665 5_666
Ge4 Eu5 In3 90.033(14) 6_565 5_666
Ge4 Eu5 In3 103.245(17) 5_655 5_666
In4 Eu5 In3 151.046(11) 5_655 5_666
In4 Eu5 In3 89.659(10) 5_665 5_666
In5 Eu5 In3 53.142(15) . 6_566
Ge4 Eu5 In3 103.245(17) 6 6_566
Ge4 Eu5 In3 90.033(14) 5_665 6_566
Ge4 Eu5 In3 48.429(15) 6_565 6_566
Ge4 Eu5 In3 153.28(3) 5_655 6_566
In4 Eu5 In3 151.046(11) 5_655 6_566
In4 Eu5 In3 89.659(10) 5_665 6_566
In3 Eu5 In3 57.577(19) 5_666 6_566
In5 Eu5 In3 53.142(15) . 6_556
Ge4 Eu5 In3 48.429(15) 6 6_556
Ge4 Eu5 In3 153.28(3) 5_665 6_556
Ge4 Eu5 In3 103.245(16) 6_565 6_556
Ge4 Eu5 In3 90.033(14) 5_655 6_556
In4 Eu5 In3 89.659(10) 5_655 6_556
In4 Eu5 In3 151.046(11) 5_665 6_556
In3 Eu5 In3 106.28(3) 5_666 6_556
In3 Eu5 In3 79.431(19) 6_566 6_556
In5 Eu5 In3 53.142(15) . 5_656
Ge4 Eu5 In3 90.033(14) 6 5_656
Ge4 Eu5 In3 103.245(17) 5_665 5_656
Ge4 Eu5 In3 153.28(3) 6_565 5_656
Ge4 Eu5 In3 48.429(15) 5_655 5_656
In4 Eu5 In3 89.659(10) 5_655 5_656
In4 Eu5 In3 151.046(11) 5_665 5_656
In3 Eu5 In3 79.43(2) 5_666 5_656
In3 Eu5 In3 106.28(3) 6_566 5_656
In3 Eu5 In3 57.577(19) 6_556 5_656
In5 Eu5 Eu4 134.234(16) . 1_554
Ge4 Eu5 Eu4 51.127(15) 6 1_554
Ge4 Eu5 Eu4 111.13(3) 5_665 1_554
Ge4 Eu5 Eu4 51.127(15) 6_565 1_554
Ge4 Eu5 Eu4 111.13(3) 5_655 1_554
In4 Eu5 Eu4 59.646(16) 5_655 1_554
In4 Eu5 Eu4 59.646(16) 5_665 1_554
In3 Eu5 Eu4 139.772(7) 5_666 1_554
In3 Eu5 Eu4 94.208(12) 6_566 1_554
In3 Eu5 Eu4 94.208(12) 6_556 1_554
In3 Eu5 Eu4 139.772(7) 5_656 1_554
Ge2 In1 Ge1 115.432(19) . 5_656
Ge2 In1 Ge1 115.432(19) . 5_666
Ge1 In1 Ge1 106.87(3) 5_656 5_666
Ge2 In1 Ge1 106.16(3) . .
Ge1 In1 Ge1 106.089(19) 5_656 .
Ge1 In1 Ge1 106.089(19) 5_666 .
Ge2 In1 Ca2 63.233(16) . 6_666
Ge1 In1 Ca2 167.10(2) 5_656 6_666
Ge1 In1 Ca2 84.303(15) 5_666 6_666
Ge1 In1 Ca2 63.704(15) . 6_666
Ge2 In1 Eu2 63.233(16) . 6_666
Ge1 In1 Eu2 167.10(2) 5_656 6_666
Ge1 In1 Eu2 84.303(15) 5_666 6_666
Ge1 In1 Eu2 63.704(15) . 6_666
Ca2 In1 Eu2 0.000(15) 6_666 6_666
Ge2 In1 Ca2 63.233(16) . 6_656
Ge1 In1 Ca2 84.303(14) 5_656 6_656
Ge1 In1 Ca2 167.10(2) 5_666 6_656
Ge1 In1 Ca2 63.704(15) . 6_656
Ca2 In1 Ca2 83.922(17) 6_666 6_656
Eu2 In1 Ca2 83.922(17) 6_666 6_656
Ge2 In1 Eu2 63.233(16) . 6_656
Ge1 In1 Eu2 84.303(14) 5_656 6_656
Ge1 In1 Eu2 167.10(2) 5_666 6_656
Ge1 In1 Eu2 63.704(15) . 6_656
Ca2 In1 Eu2 83.922(17) 6_666 6_656
Eu2 In1 Eu2 83.922(17) 6_666 6_656
Ca2 In1 Eu2 0.00(2) 6_656 6_656
Ge2 In1 Eu1 108.74(2) . 2_556
Ge1 In1 Eu1 58.060(16) 5_656 2_556
Ge1 In1 Eu1 58.060(16) 5_666 2_556
Ge1 In1 Eu1 145.10(3) . 2_556
Ca2 In1 Eu1 134.833(11) 6_666 2_556
Eu2 In1 Eu1 134.833(11) 6_666 2_556
Ca2 In1 Eu1 134.833(11) 6_656 2_556
Eu2 In1 Eu1 134.833(11) 6_656 2_556
Ge2 In1 Ca1 108.74(2) . 2_556
Ge1 In1 Ca1 58.060(16) 5_656 2_556
Ge1 In1 Ca1 58.060(16) 5_666 2_556
Ge1 In1 Ca1 145.10(3) . 2_556
Ca2 In1 Ca1 134.833(11) 6_666 2_556
Eu2 In1 Ca1 134.833(11) 6_666 2_556
Ca2 In1 Ca1 134.833(11) 6_656 2_556
Eu2 In1 Ca1 134.833(11) 6_656 2_556
Eu1 In1 Ca1 0.000(19) 2_556 2_556
Ge2 In1 Eu2 173.87(2) . 2
Ge1 In1 Eu2 61.895(17) 5_656 2
Ge1 In1 Eu2 61.895(16) 5_666 2
Ge1 In1 Eu2 79.97(2) . 2
Ca2 In1 Eu2 120.728(13) 6_666 2
Eu2 In1 Eu2 120.728(13) 6_666 2
Ca2 In1 Eu2 120.728(13) 6_656 2
Eu2 In1 Eu2 120.728(13) 6_656 2
Eu1 In1 Eu2 65.127(17) 2_556 2
Ca1 In1 Eu2 65.127(17) 2_556 2
Ge2 In1 Ca2 173.87(2) . 2
Ge1 In1 Ca2 61.895(17) 5_656 2
Ge1 In1 Ca2 61.895(16) 5_666 2
Ge1 In1 Ca2 79.97(2) . 2
Ca2 In1 Ca2 120.728(13) 6_666 2
Eu2 In1 Ca2 120.728(13) 6_666 2
Ca2 In1 Ca2 120.728(13) 6_656 2
Eu2 In1 Ca2 120.728(13) 6_656 2
Eu1 In1 Ca2 65.127(17) 2_556 2
Ca1 In1 Ca2 65.127(17) 2_556 2
Eu2 In1 Ca2 0.000(5) 2 2
Ge2 In2 Ge3 179.15(3) 1_554 .
Ge2 In2 Ge4 91.62(2) 1_554 .
Ge3 In2 Ge4 89.23(2) . .
Ge2 In2 Ca3 57.648(16) 1_554 6_655
Ge3 In2 Ca3 122.895(18) . 6_655
Ge4 In2 Ca3 58.252(17) . 6_655
Ge2 In2 Eu3 57.648(16) 1_554 6_655
Ge3 In2 Eu3 122.895(18) . 6_655
Ge4 In2 Eu3 58.252(17) . 6_655
Ca3 In2 Eu3 0.00(3) 6_655 6_655
Ge2 In2 Ca3 57.648(16) 1_554 6_665
Ge3 In2 Ca3 122.895(18) . 6_665
Ge4 In2 Ca3 58.252(17) . 6_665
Ca3 In2 Ca3 80.836(19) 6_655 6_665
Eu3 In2 Ca3 80.836(19) 6_655 6_665
Ge2 In2 Eu3 57.648(16) 1_554 6_665
Ge3 In2 Eu3 122.895(18) . 6_665
Ge4 In2 Eu3 58.252(17) . 6_665
Ca3 In2 Eu3 80.836(19) 6_655 6_665
Eu3 In2 Eu3 80.836(19) 6_655 6_665
Ca3 In2 Eu3 0.00(3) 6_665 6_665
Ge2 In2 Ca4 123.531(18) 1_554 6_666
Ge3 In2 Ca4 57.008(16) . 6_666
Ge4 In2 Ca4 57.306(16) . 6_666
Ca3 In2 Ca4 115.56(2) 6_655 6_666
Eu3 In2 Ca4 115.56(2) 6_655 6_666
Ca3 In2 Ca4 65.887(17) 6_665 6_666
Eu3 In2 Ca4 65.887(17) 6_665 6_666
Ge2 In2 Eu4 123.531(18) 1_554 6_666
Ge3 In2 Eu4 57.008(16) . 6_666
Ge4 In2 Eu4 57.306(16) . 6_666
Ca3 In2 Eu4 115.56(2) 6_655 6_666
Eu3 In2 Eu4 115.56(2) 6_655 6_666
Ca3 In2 Eu4 65.887(17) 6_665 6_666
Eu3 In2 Eu4 65.887(17) 6_665 6_666
Ca4 In2 Eu4 0.000(19) 6_666 6_666
Ge2 In2 Ca4 123.531(18) 1_554 6_656
Ge3 In2 Ca4 57.008(16) . 6_656
Ge4 In2 Ca4 57.306(16) . 6_656
Ca3 In2 Ca4 65.887(17) 6_655 6_656
Eu3 In2 Ca4 65.887(17) 6_655 6_656
Ca3 In2 Ca4 115.56(2) 6_665 6_656
Eu3 In2 Ca4 115.56(2) 6_665 6_656
Ca4 In2 Ca4 80.74(2) 6_666 6_656
Eu4 In2 Ca4 80.74(2) 6_666 6_656
Ge2 In2 Eu4 123.531(18) 1_554 6_656
Ge3 In2 Eu4 57.008(16) . 6_656
Ge4 In2 Eu4 57.306(16) . 6_656
Ca3 In2 Eu4 65.887(17) 6_655 6_656
Eu3 In2 Eu4 65.887(17) 6_655 6_656
Ca3 In2 Eu4 115.56(2) 6_665 6_656
Eu3 In2 Eu4 115.56(2) 6_665 6_656
Ca4 In2 Eu4 80.74(2) 6_666 6_656
Eu4 In2 Eu4 80.74(2) 6_666 6_656
Ca4 In2 Eu4 0.00(3) 6_656 6_656
Ge2 In2 Eu2 121.832(17) 1_554 6_666
Ge3 In2 Eu2 57.609(14) . 6_666
Ge4 In2 Eu2 122.966(16) . 6_666
Ca3 In2 Eu2 178.78(2) 6_655 6_666
Eu3 In2 Eu2 178.78(2) 6_655 6_666
Ca3 In2 Eu2 99.816(10) 6_665 6_666
Eu3 In2 Eu2 99.816(10) 6_665 6_666
Ca4 In2 Eu2 65.663(15) 6_666 6_666
Eu4 In2 Eu2 65.663(15) 6_666 6_666
Ca4 In2 Eu2 114.605(19) 6_656 6_666
Eu4 In2 Eu2 114.605(19) 6_656 6_666
Ge4 In3 Ge3 101.95(3) 1_556 .
Ge4 In3 In5 116.977(18) 1_556 5_666
Ge3 In3 In5 112.434(16) . 5_666
Ge4 In3 In5 116.977(18) 1_556 5_656
Ge3 In3 In5 112.434(16) . 5_656
In5 In3 In5 96.659(18) 5_666 5_656
Ge4 In3 Eu3 61.354(17) 1_556 6_656
Ge3 In3 Eu3 62.630(18) . 6_656
In5 In3 Eu3 173.102(16) 5_666 6_656
In5 In3 Eu3 89.861(11) 5_656 6_656
Ge4 In3 Ca3 61.354(17) 1_556 6_656
Ge3 In3 Ca3 62.630(18) . 6_656
In5 In3 Ca3 173.102(16) 5_666 6_656
In5 In3 Ca3 89.861(11) 5_656 6_656
Eu3 In3 Ca3 0.00(2) 6_656 6_656
Ge4 In3 Ca3 61.354(17) 1_556 6_666
Ge3 In3 Ca3 62.630(18) . 6_666
In5 In3 Ca3 89.861(11) 5_666 6_666
In5 In3 Ca3 173.102(16) 5_656 6_666
Eu3 In3 Ca3 83.54(2) 6_656 6_666
Ca3 In3 Ca3 83.54(2) 6_656 6_666
Ge4 In3 Eu3 61.354(17) 1_556 6_666
Ge3 In3 Eu3 62.630(18) . 6_666
In5 In3 Eu3 89.861(11) 5_666 6_666
In5 In3 Eu3 173.102(16) 5_656 6_666
Eu3 In3 Eu3 83.54(2) 6_656 6_666
Ca3 In3 Eu3 83.54(2) 6_656 6_666
Ca3 In3 Eu3 0.00(2) 6_666 6_666
Ge4 In3 Ca5 60.132(19) 1_556 5_666
Ge3 In3 Ca5 132.583(12) . 5_666
In5 In3 Ca5 57.566(19) 5_666 5_666
In5 In3 Ca5 114.724(16) 5_656 5_666
Eu3 In3 Ca5 121.46(2) 6_656 5_666
Ca3 In3 Ca5 121.46(2) 6_656 5_666
Ca3 In3 Ca5 70.766(14) 6_666 5_666
Eu3 In3 Ca5 70.766(14) 6_666 5_666
Ge4 In3 Eu5 60.132(19) 1_556 5_666
Ge3 In3 Eu5 132.583(12) . 5_666
In5 In3 Eu5 57.566(19) 5_666 5_666
In5 In3 Eu5 114.724(16) 5_656 5_666
Eu3 In3 Eu5 121.46(2) 6_656 5_666
Ca3 In3 Eu5 121.46(2) 6_656 5_666
Ca3 In3 Eu5 70.766(14) 6_666 5_666
Eu3 In3 Eu5 70.766(14) 6_666 5_666
Ca5 In3 Eu5 0.00(3) 5_666 5_666
Ge4 In3 Ca5 60.132(19) 1_556 5_656
Ge3 In3 Ca5 132.583(12) . 5_656
In5 In3 Ca5 114.724(16) 5_666 5_656
In5 In3 Ca5 57.566(19) 5_656 5_656
Eu3 In3 Ca5 70.767(14) 6_656 5_656
Ca3 In3 Ca5 70.767(14) 6_656 5_656
Ca3 In3 Ca5 121.46(2) 6_666 5_656
Eu3 In3 Ca5 121.46(2) 6_666 5_656
Ca5 In3 Ca5 79.429(19) 5_666 5_656
Eu5 In3 Ca5 79.429(19) 5_666 5_656
Ge4 In3 Eu5 60.132(19) 1_556 5_656
Ge3 In3 Eu5 132.583(12) . 5_656
In5 In3 Eu5 114.724(16) 5_666 5_656
In5 In3 Eu5 57.566(19) 5_656 5_656
Eu3 In3 Eu5 70.767(14) 6_656 5_656
Ca3 In3 Eu5 70.767(14) 6_656 5_656
Ca3 In3 Eu5 121.46(2) 6_666 5_656
Eu3 In3 Eu5 121.46(2) 6_666 5_656
Ca5 In3 Eu5 79.429(19) 5_666 5_656
Eu5 In3 Eu5 79.429(19) 5_666 5_656
Ca5 In3 Eu5 0.0 5_656 5_656
Ge4 In4 Ge4 103.60(4) 2_655 .
Ge4 In4 In5 113.861(10) 2_655 5_666
Ge4 In4 In5 113.861(10) . 5_666
Ge4 In4 In5 113.861(10) 2_655 5_656
Ge4 In4 In5 113.861(10) . 5_656
In5 In4 In5 98.29(3) 5_666 5_656
Ge4 In4 Ca5 63.386(16) 2_655 5_655
Ge4 In4 Ca5 63.386(16) . 5_655
In5 In4 Ca5 174.43(2) 5_666 5_655
In5 In4 Ca5 87.276(17) 5_656 5_655
Ge4 In4 Eu5 63.386(16) 2_655 5_655
Ge4 In4 Eu5 63.386(16) . 5_655
In5 In4 Eu5 174.43(2) 5_666 5_655
In5 In4 Eu5 87.276(17) 5_656 5_655
Ca5 In4 Eu5 0.00(2) 5_655 5_655
Ge4 In4 Ca5 63.386(16) 2_655 5_665
Ge4 In4 Ca5 63.386(16) . 5_665
In5 In4 Ca5 87.276(17) 5_666 5_665
In5 In4 Ca5 174.43(2) 5_656 5_665
Ca5 In4 Ca5 87.16(3) 5_655 5_665
Eu5 In4 Ca5 87.16(3) 5_655 5_665
Ge4 In4 Eu5 63.386(16) 2_655 5_665
Ge4 In4 Eu5 63.386(16) . 5_665
In5 In4 Eu5 87.276(17) 5_666 5_665
In5 In4 Eu5 174.43(2) 5_656 5_665
Ca5 In4 Eu5 87.16(3) 5_655 5_665
Eu5 In4 Eu5 87.16(3) 5_655 5_665
Ca5 In4 Eu5 0.00(2) 5_665 5_665
Ge4 In4 Eu4 56.805(15) 2_655 5_666
Ge4 In4 Eu4 132.194(19) . 5_666
In5 In4 Eu4 57.523(12) 5_666 5_666
In5 In4 Eu4 113.931(18) 5_656 5_666
Ca5 In4 Eu4 120.150(17) 5_655 5_666
Eu5 In4 Eu4 120.150(17) 5_655 5_666
Ca5 In4 Eu4 69.094(13) 5_665 5_666
Eu5 In4 Eu4 69.094(13) 5_665 5_666
Ge4 In4 Ca4 56.805(15) 2_655 5_666
Ge4 In4 Ca4 132.194(19) . 5_666
In5 In4 Ca4 57.523(12) 5_666 5_666
In5 In4 Ca4 113.931(18) 5_656 5_666
Ca5 In4 Ca4 120.150(17) 5_655 5_666
Eu5 In4 Ca4 120.150(17) 5_655 5_666
Ca5 In4 Ca4 69.094(13) 5_665 5_666
Eu5 In4 Ca4 69.094(13) 5_665 5_666
Eu4 In4 Ca4 0.000(16) 5_666 5_666
Ge4 In4 Eu4 132.193(19) 2_655 6_656
Ge4 In4 Eu4 56.804(15) . 6_656
In5 In4 Eu4 113.931(18) 5_666 6_656
In5 In4 Eu4 57.523(12) 5_656 6_656
Ca5 In4 Eu4 69.094(13) 5_655 6_656
Eu5 In4 Eu4 69.094(13) 5_655 6_656
Ca5 In4 Eu4 120.150(17) 5_665 6_656
Eu5 In4 Eu4 120.150(17) 5_665 6_656
Eu4 In4 Eu4 168.48(3) 5_666 6_656
Ca4 In4 Eu4 168.48(3) 5_666 6_656
Ge4 In4 Ca4 132.193(19) 2_655 6_656
Ge4 In4 Ca4 56.804(15) . 6_656
In5 In4 Ca4 113.931(18) 5_666 6_656
In5 In4 Ca4 57.523(12) 5_656 6_656
Ca5 In4 Ca4 69.094(13) 5_655 6_656
Eu5 In4 Ca4 69.094(13) 5_655 6_656
Ca5 In4 Ca4 120.150(17) 5_665 6_656
Eu5 In4 Ca4 120.150(17) 5_665 6_656
Eu4 In4 Ca4 168.48(3) 5_666 6_656
Ca4 In4 Ca4 168.48(3) 5_666 6_656
Eu4 In4 Ca4 0.000(16) 6_656 6_656
In4 In5 In4 98.29(3) 5_666 5_656
In4 In5 In3 142.780(15) 5_666 6_556
In4 In5 In3 70.508(12) 5_656 6_556
In4 In5 In3 70.508(12) 5_666 5_666
In4 In5 In3 142.780(15) 5_656 5_666
In3 In5 In3 138.58(3) 6_556 5_666
In4 In5 In3 142.780(15) 5_666 5_656
In4 In5 In3 70.508(12) 5_656 5_656
In3 In5 In3 68.526(17) 6_556 5_656
In3 In5 In3 96.661(18) 5_666 5_656
In4 In5 In3 70.508(12) 5_666 6_566
In4 In5 In3 142.780(15) 5_656 6_566
In3 In5 In3 96.661(18) 6_556 6_566
In3 In5 In3 68.526(17) 5_666 6_566
In3 In5 In3 138.58(3) 5_656 6_566
In4 In5 Eu5 130.855(14) 5_666 .
In4 In5 Eu5 130.855(14) 5_656 .
In3 In5 Eu5 69.291(15) 6_556 .
In3 In5 Eu5 69.291(15) 5_666 .
In3 In5 Eu5 69.291(15) 5_656 .
In3 In5 Eu5 69.291(15) 6_566 .
In4 In5 Ca4 71.220(14) 5_666 2
In4 In5 Ca4 71.220(14) 5_656 2
In3 In5 Ca4 131.615(8) 6_556 2
In3 In5 Ca4 71.576(12) 5_666 2
In3 In5 Ca4 71.576(12) 5_656 2
In3 In5 Ca4 131.615(8) 6_566 2
Eu5 In5 Ca4 119.482(17) . 2
In4 In5 Eu4 71.220(14) 5_666 2
In4 In5 Eu4 71.220(14) 5_656 2
In3 In5 Eu4 131.615(8) 6_556 2
In3 In5 Eu4 71.576(12) 5_666 2
In3 In5 Eu4 71.576(12) 5_656 2
In3 In5 Eu4 131.615(8) 6_566 2
Eu5 In5 Eu4 119.482(17) . 2
Ca4 In5 Eu4 0.00(3) 2 2
In4 In5 Eu4 71.220(14) 5_666 .
In4 In5 Eu4 71.220(14) 5_656 .
In3 In5 Eu4 71.575(12) 6_556 .
In3 In5 Eu4 131.615(8) 5_666 .
In3 In5 Eu4 131.615(8) 5_656 .
In3 In5 Eu4 71.575(12) 6_566 .
Eu5 In5 Eu4 119.481(17) . .
Ca4 In5 Eu4 121.04(3) 2 .
Eu4 In5 Eu4 121.04(3) 2 .
In1 Ge1 In1 106.86(3) 5_656 5_666
In1 Ge1 In1 73.912(19) 5_656 .
In1 Ge1 In1 73.912(19) 5_666 .
In1 Ge1 Eu1 72.823(15) 5_656 6_655
In1 Ge1 Eu1 148.66(3) 5_666 6_655
In1 Ge1 Eu1 132.568(15) . 6_655
In1 Ge1 Ca1 72.823(15) 5_656 6_655
In1 Ge1 Ca1 148.66(3) 5_666 6_655
In1 Ge1 Ca1 132.568(15) . 6_655
Eu1 Ge1 Ca1 0.00(3) 6_655 6_655
In1 Ge1 Eu1 148.66(3) 5_656 6_665
In1 Ge1 Eu1 72.823(15) 5_666 6_665
In1 Ge1 Eu1 132.568(15) . 6_665
Eu1 Ge1 Eu1 91.38(3) 6_655 6_665
Ca1 Ge1 Eu1 91.38(3) 6_655 6_665
In1 Ge1 Ca1 148.66(3) 5_656 6_665
In1 Ge1 Ca1 72.823(15) 5_666 6_665
In1 Ge1 Ca1 132.568(15) . 6_665
Eu1 Ge1 Ca1 91.38(3) 6_655 6_665
Ca1 Ge1 Ca1 91.38(3) 6_655 6_665
Eu1 Ge1 Ca1 0.00(3) 6_665 6_665
In1 Ge1 Eu1 71.894(19) 5_656 2
In1 Ge1 Eu1 71.894(19) 5_666 2
In1 Ge1 Eu1 120.84(3) . 2
Eu1 Ge1 Eu1 78.63(2) 6_655 2
Ca1 Ge1 Eu1 78.63(2) 6_655 2
Eu1 Ge1 Eu1 78.63(2) 6_665 2
Ca1 Ge1 Eu1 78.63(2) 6_665 2
In1 Ge1 Ca1 71.894(19) 5_656 2
In1 Ge1 Ca1 71.894(19) 5_666 2
In1 Ge1 Ca1 120.84(3) . 2
Eu1 Ge1 Ca1 78.63(2) 6_655 2
Ca1 Ge1 Ca1 78.63(2) 6_655 2
Eu1 Ge1 Ca1 78.63(2) 6_665 2
Ca1 Ge1 Ca1 78.63(2) 6_665 2
Eu1 Ge1 Ca1 0.00(3) 2 2
In1 Ge1 Eu2 138.30(3) 5_656 6_666
In1 Ge1 Eu2 70.064(14) 5_666 6_666
In1 Ge1 Eu2 65.215(16) . 6_666
Eu1 Ge1 Eu2 131.51(3) 6_655 6_666
Ca1 Ge1 Eu2 131.51(3) 6_655 6_666
Eu1 Ge1 Eu2 72.162(16) 6_665 6_666
Ca1 Ge1 Eu2 72.162(16) 6_665 6_666
Eu1 Ge1 Eu2 137.239(11) 2 6_666
Ca1 Ge1 Eu2 137.239(11) 2 6_666
In1 Ge1 Ca2 138.30(3) 5_656 6_666
In1 Ge1 Ca2 70.064(14) 5_666 6_666
In1 Ge1 Ca2 65.215(16) . 6_666
Eu1 Ge1 Ca2 131.51(3) 6_655 6_666
Ca1 Ge1 Ca2 131.51(3) 6_655 6_666
Eu1 Ge1 Ca2 72.162(16) 6_665 6_666
Ca1 Ge1 Ca2 72.162(16) 6_665 6_666
Eu1 Ge1 Ca2 137.239(11) 2 6_666
Ca1 Ge1 Ca2 137.239(11) 2 6_666
Eu2 Ge1 Ca2 0.000(16) 6_666 6_666
In1 Ge1 Eu2 70.064(14) 5_656 6_656
In1 Ge1 Eu2 138.30(3) 5_666 6_656
In1 Ge1 Eu2 65.215(16) . 6_656
Eu1 Ge1 Eu2 72.162(16) 6_655 6_656
Ca1 Ge1 Eu2 72.162(16) 6_655 6_656
Eu1 Ge1 Eu2 131.51(3) 6_665 6_656
Ca1 Ge1 Eu2 131.51(3) 6_665 6_656
Eu1 Ge1 Eu2 137.239(11) 2 6_656
Ca1 Ge1 Eu2 137.239(11) 2 6_656
Eu2 Ge1 Eu2 85.24(2) 6_666 6_656
Ca2 Ge1 Eu2 85.24(2) 6_666 6_656
Ge3 Ge2 In1 111.79(3) . .
Ge3 Ge2 In2 118.51(3) . 1_556
In1 Ge2 In2 129.70(3) . 1_556
Ge3 Ge2 Eu1 133.630(14) . 6_656
In1 Ge2 Eu1 74.53(2) . 6_656
In2 Ge2 Eu1 71.38(2) 1_556 6_656
Ge3 Ge2 Eu1 133.630(14) . 6_666
In1 Ge2 Eu1 74.53(2) . 6_666
In2 Ge2 Eu1 71.38(2) 1_556 6_666
Eu1 Ge2 Eu1 92.72(3) 6_656 6_666
Ge3 Ge2 Ca1 133.630(14) . 6_656
In1 Ge2 Ca1 74.53(2) . 6_656
In2 Ge2 Ca1 71.38(2) 1_556 6_656
Eu1 Ge2 Ca1 0.00(2) 6_656 6_656
Eu1 Ge2 Ca1 92.72(3) 6_666 6_656
Ge3 Ge2 Ca1 133.630(14) . 6_666
In1 Ge2 Ca1 74.53(2) . 6_666
In2 Ge2 Ca1 71.38(2) 1_556 6_666
Eu1 Ge2 Ca1 92.72(3) 6_656 6_666
Eu1 Ge2 Ca1 0.00(3) 6_666 6_666
Ca1 Ge2 Ca1 92.72(3) 6_656 6_666
Ge3 Ge2 Ca3 68.81(2) . 6_666
In1 Ge2 Ca3 133.238(15) . 6_666
In2 Ge2 Ca3 69.59(2) 1_556 6_666
Eu1 Ge2 Ca3 140.97(3) 6_656 6_666
Eu1 Ge2 Ca3 74.670(18) 6_666 6_666
Ca1 Ge2 Ca3 140.97(3) 6_656 6_666
Ca1 Ge2 Ca3 74.670(18) 6_666 6_666
Ge3 Ge2 Eu3 68.81(2) . 6_666
In1 Ge2 Eu3 133.238(15) . 6_666
In2 Ge2 Eu3 69.59(2) 1_556 6_666
Eu1 Ge2 Eu3 140.97(3) 6_656 6_666
Eu1 Ge2 Eu3 74.670(18) 6_666 6_666
Ca1 Ge2 Eu3 140.97(3) 6_656 6_666
Ca1 Ge2 Eu3 74.670(18) 6_666 6_666
Ca3 Ge2 Eu3 0.00(2) 6_666 6_666
Ge3 Ge2 Ca3 68.81(2) . 6_656
In1 Ge2 Ca3 133.238(15) . 6_656
In2 Ge2 Ca3 69.59(2) 1_556 6_656
Eu1 Ge2 Ca3 74.670(18) 6_656 6_656
Eu1 Ge2 Ca3 140.97(3) 6_666 6_656
Ca1 Ge2 Ca3 74.670(18) 6_656 6_656
Ca1 Ge2 Ca3 140.97(3) 6_666 6_656
Ca3 Ge2 Ca3 91.99(3) 6_666 6_656
Eu3 Ge2 Ca3 91.99(3) 6_666 6_656
Ge3 Ge2 Eu3 68.81(2) . 6_656
In1 Ge2 Eu3 133.238(15) . 6_656
In2 Ge2 Eu3 69.59(2) 1_556 6_656
Eu1 Ge2 Eu3 74.670(18) 6_656 6_656
Eu1 Ge2 Eu3 140.97(3) 6_666 6_656
Ca1 Ge2 Eu3 74.670(18) 6_656 6_656
Ca1 Ge2 Eu3 140.97(3) 6_666 6_656
Ca3 Ge2 Eu3 91.99(3) 6_666 6_656
Eu3 Ge2 Eu3 91.99(3) 6_666 6_656
Ca3 Ge2 Eu3 0.00(3) 6_656 6_656
Ge3 Ge2 Eu2 64.778(19) . 6_656
In1 Ge2 Eu2 67.467(18) . 6_656
In2 Ge2 Eu2 135.706(12) 1_556 6_656
Eu1 Ge2 Eu2 77.688(15) 6_656 6_656
Eu1 Ge2 Eu2 141.99(3) 6_666 6_656
Ca1 Ge2 Eu2 77.688(15) 6_656 6_656
Ca1 Ge2 Eu2 141.99(3) 6_666 6_656
Ca3 Ge2 Eu2 133.58(3) 6_666 6_656
Eu3 Ge2 Eu2 133.58(3) 6_666 6_656
Ca3 Ge2 Eu2 72.202(16) 6_656 6_656
Eu3 Ge2 Eu2 72.202(16) 6_656 6_656
Ge2 Ge3 In3 110.92(3) . .
Ge2 Ge3 In2 119.36(3) . .
In3 Ge3 In2 129.72(3) . .
Ge2 Ge3 Ca4 133.586(14) . 6_666
In3 Ge3 Ca4 76.32(2) . 6_666
In2 Ge3 Ca4 69.70(2) . 6_666
Ge2 Ge3 Ca4 133.586(14) . 6_656
In3 Ge3 Ca4 76.32(2) . 6_656
In2 Ge3 Ca4 69.70(2) . 6_656
Ca4 Ge3 Ca4 92.82(3) 6_666 6_656
Ge2 Ge3 Eu4 133.586(14) . 6_666
In3 Ge3 Eu4 76.32(2) . 6_666
In2 Ge3 Eu4 69.70(2) . 6_666
Ca4 Ge3 Eu4 0.00(3) 6_666 6_666
Ca4 Ge3 Eu4 92.82(3) 6_656 6_666
Ge2 Ge3 Eu4 133.586(14) . 6_656
In3 Ge3 Eu4 76.32(2) . 6_656
In2 Ge3 Eu4 69.70(2) . 6_656
Ca4 Ge3 Eu4 92.82(3) 6_666 6_656
Ca4 Ge3 Eu4 0.00(3) 6_656 6_656
Eu4 Ge3 Eu4 92.82(3) 6_666 6_656
Ge2 Ge3 Eu2 68.51(2) . 6_656
In3 Ge3 Eu2 133.709(13) . 6_656
In2 Ge3 Eu2 69.939(18) . 6_656
Ca4 Ge3 Eu2 139.61(3) 6_666 6_656
Ca4 Ge3 Eu2 74.407(17) 6_656 6_656
Eu4 Ge3 Eu2 139.61(3) 6_666 6_656
Eu4 Ge3 Eu2 74.407(17) 6_656 6_656
Ge2 Ge3 Ca2 68.51(2) . 6_656
In3 Ge3 Ca2 133.709(13) . 6_656
In2 Ge3 Ca2 69.939(18) . 6_656
Ca4 Ge3 Ca2 139.61(3) 6_666 6_656
Ca4 Ge3 Ca2 74.407(17) 6_656 6_656
Eu4 Ge3 Ca2 139.61(3) 6_666 6_656
Eu4 Ge3 Ca2 74.407(17) 6_656 6_656
Eu2 Ge3 Ca2 0.000(15) 6_656 6_656
Ge2 Ge3 Eu2 68.51(2) . 6_666
In3 Ge3 Eu2 133.709(13) . 6_666
In2 Ge3 Eu2 69.939(18) . 6_666
Ca4 Ge3 Eu2 74.407(17) 6_666 6_666
Ca4 Ge3 Eu2 139.61(3) 6_656 6_666
Eu4 Ge3 Eu2 74.407(17) 6_666 6_666
Eu4 Ge3 Eu2 139.61(3) 6_656 6_666
Eu2 Ge3 Eu2 90.70(2) 6_656 6_666
Ca2 Ge3 Eu2 90.70(2) 6_656 6_666
Ge2 Ge3 Ca2 68.51(2) . 6_666
In3 Ge3 Ca2 133.709(13) . 6_666
In2 Ge3 Ca2 69.939(18) . 6_666
Ca4 Ge3 Ca2 74.407(17) 6_666 6_666
Ca4 Ge3 Ca2 139.61(3) 6_656 6_666
Eu4 Ge3 Ca2 74.407(17) 6_666 6_666
Eu4 Ge3 Ca2 139.61(3) 6_656 6_666
Eu2 Ge3 Ca2 90.70(2) 6_656 6_666
Ca2 Ge3 Ca2 90.70(2) 6_656 6_666
Eu2 Ge3 Ca2 0.00(2) 6_666 6_666
Ge2 Ge3 Eu3 64.13(2) . 6_666
In3 Ge3 Eu3 67.73(2) . 6_666
In2 Ge3 Eu3 135.471(14) . 6_666
Ca4 Ge3 Eu3 78.694(17) 6_666 6_666
Ca4 Ge3 Eu3 144.04(3) 6_656 6_666
Eu4 Ge3 Eu3 78.694(17) 6_666 6_666
Eu4 Ge3 Eu3 144.04(3) 6_656 6_666
Eu2 Ge3 Eu3 132.63(3) 6_656 6_666
Ca2 Ge3 Eu3 132.63(3) 6_656 6_666
Eu2 Ge3 Eu3 71.918(17) 6_666 6_666
Ca2 Ge3 Eu3 71.918(17) 6_666 6_666
In3 Ge4 In4 117.30(3) 1_554 .
In3 Ge4 In2 117.01(3) 1_554 .
In4 Ge4 In2 125.69(3) . .
In3 Ge4 Ca4 134.035(14) 1_554 6_666
In4 Ge4 Ca4 74.30(2) . 6_666
In2 Ge4 Ca4 68.65(2) . 6_666
In3 Ge4 Eu4 134.035(14) 1_554 6_666
In4 Ge4 Eu4 74.30(2) . 6_666
In2 Ge4 Eu4 68.65(2) . 6_666
Ca4 Ge4 Eu4 0.00(3) 6_666 6_666
In3 Ge4 Ca4 134.035(14) 1_554 6_656
In4 Ge4 Ca4 74.30(2) . 6_656
In2 Ge4 Ca4 68.65(2) . 6_656
Ca4 Ge4 Ca4 91.59(3) 6_666 6_656
Eu4 Ge4 Ca4 91.59(3) 6_666 6_656
In3 Ge4 Eu4 134.035(14) 1_554 6_656
In4 Ge4 Eu4 74.30(2) . 6_656
In2 Ge4 Eu4 68.65(2) . 6_656
Ca4 Ge4 Eu4 91.59(3) 6_666 6_656
Eu4 Ge4 Eu4 91.59(3) 6_666 6_656
Ca4 Ge4 Eu4 0.00(3) 6_656 6_656
In3 Ge4 Eu3 68.63(2) 1_554 6_655
In4 Ge4 Eu3 134.898(14) . 6_655
In2 Ge4 Eu3 67.99(2) . 6_655
Ca4 Ge4 Eu3 136.64(3) 6_666 6_655
Eu4 Ge4 Eu3 136.64(3) 6_666 6_655
Ca4 Ge4 Eu3 73.357(18) 6_656 6_655
Eu4 Ge4 Eu3 73.357(18) 6_656 6_655
In3 Ge4 Ca3 68.63(2) 1_554 6_655
In4 Ge4 Ca3 134.898(14) . 6_655
In2 Ge4 Ca3 67.99(2) . 6_655
Ca4 Ge4 Ca3 136.64(3) 6_666 6_655
Eu4 Ge4 Ca3 136.64(3) 6_666 6_655
Ca4 Ge4 Ca3 73.357(18) 6_656 6_655
Eu4 Ge4 Ca3 73.357(18) 6_656 6_655
Eu3 Ge4 Ca3 0.00(3) 6_655 6_655
In3 Ge4 Ca3 68.63(2) 1_554 6_665
In4 Ge4 Ca3 134.898(14) . 6_665
In2 Ge4 Ca3 67.99(2) . 6_665
Ca4 Ge4 Ca3 73.357(18) 6_666 6_665
Eu4 Ge4 Ca3 73.357(18) 6_666 6_665
Ca4 Ge4 Ca3 136.64(3) 6_656 6_665
Eu4 Ge4 Ca3 136.64(3) 6_656 6_665
Eu3 Ge4 Ca3 89.96(3) 6_655 6_665
Ca3 Ge4 Ca3 89.96(3) 6_655 6_665
In3 Ge4 Eu3 68.63(2) 1_554 6_665
In4 Ge4 Eu3 134.898(14) . 6_665
In2 Ge4 Eu3 67.99(2) . 6_665
Ca4 Ge4 Eu3 73.357(18) 6_666 6_665
Eu4 Ge4 Eu3 73.357(18) 6_666 6_665
Ca4 Ge4 Eu3 136.64(3) 6_656 6_665
Eu4 Ge4 Eu3 136.64(3) 6_656 6_665
Eu3 Ge4 Eu3 89.96(3) 6_655 6_665
Ca3 Ge4 Eu3 89.96(3) 6_655 6_665
Ca3 Ge4 Eu3 0.00(2) 6_665 6_665
In3 Ge4 Ca5 71.44(2) 1_554 5_665
In4 Ge4 Ca5 64.94(2) . 5_665
In2 Ge4 Ca5 135.690(10) . 5_665
Ca4 Ge4 Ca5 75.84(2) 6_666 5_665
Eu4 Ge4 Ca5 75.84(2) 6_666 5_665
Ca4 Ge4 Ca5 139.18(3) 6_656 5_665
Eu4 Ge4 Ca5 139.18(3) 6_656 5_665
Eu3 Ge4 Ca5 140.03(3) 6_655 5_665
Ca3 Ge4 Ca5 140.03(3) 6_655 5_665
Ca3 Ge4 Ca5 77.223(16) 6_665 5_665
Eu3 Ge4 Ca5 77.223(16) 6_665 5_665

loop_
_geom_bond_atom_site_label_1
_geom_bond_atom_site_label_2
_geom_bond_distance
_geom_bond_site_symmetry_2
Eu1 Ge2 3.1167(7) 6_566
Eu1 Ge2 3.1167(7) 6_556
Eu1 Ge1 3.1522(7) 6
Eu1 Ge1 3.1522(7) 6_565
Eu1 Ge1 3.2497(10) 2
Eu1 In2 3.5449(7) 6_565
Eu1 In2 3.5449(7) 6
Eu1 In1 3.5489(9) 2_554
Eu1 In1 3.5743(7) 6_566
Eu1 In1 3.5743(7) 6_556
Eu1 Eu3 3.7920(11) .
Eu2 Ge3 3.1706(7) 6_566
Eu2 Ge3 3.1706(7) 6_556
Eu2 Ge2 3.2610(7) 6_556
Eu2 Ge2 3.2610(7) 6_566
Eu2 Ge1 3.3312(7) 6_556
Eu2 Ge1 3.3312(7) 6_566
Eu2 In1 3.3734(6) 6_556
Eu2 In1 3.3734(6) 6_566
Eu2 In2 3.5270(6) 6_566
Eu2 In2 3.5270(6) 6_556
Eu2 In1 3.5502(8) 2
Eu3 Ge2 3.1358(8) 6_556
Eu3 Ge2 3.1358(8) 6_566
Eu3 Ge4 3.1910(8) 6_565
Eu3 Ge4 3.1910(8) 6
Eu3 Ge3 3.2494(7) 6_566
Eu3 Ge3 3.2494(7) 6_556
Eu3 In3 3.3862(7) 6_566
Eu3 In3 3.3862(7) 6_556
Eu3 In2 3.4789(7) 6
Eu3 In2 3.4789(7) 6_565
Eu4 Ge3 3.1143(7) 6_556
Eu4 Ge3 3.1143(7) 6_566
Eu4 Ge4 3.1466(7) 6_566
Eu4 Ge4 3.1466(7) 6_556
Eu4 In5 3.2255(9) .
Eu4 In2 3.4823(7) 6_556
Eu4 In2 3.4823(7) 6_566
Eu4 In4 3.6200(6) 5_666
Eu4 In4 3.6200(6) 5_656
Eu4 In3 3.6558(7) 6_556
Eu4 In3 3.6558(7) 6_566
Eu4 Ca3 3.7856(11) 1_556
Eu5 In5 3.1852(13) .
Eu5 Ge4 3.2292(6) 6
Eu5 Ge4 3.2292(6) 5_665
Eu5 Ge4 3.2292(6) 6_565
Eu5 Ge4 3.2292(6) 5_655
Eu5 In4 3.2720(9) 5_655
Eu5 In4 3.2720(9) 5_665
Eu5 In3 3.5300(7) 5_666
Eu5 In3 3.5300(7) 6_566
Eu5 In3 3.5300(7) 6_556
Eu5 In3 3.5300(7) 5_656
Eu5 Eu4 3.9188(11) 1_554
In1 Ge2 2.7690(9) .
In1 Ge1 2.8084(5) 5_656
In1 Ge1 2.8084(5) 5_666
In1 Ge1 2.8910(9) .
In1 Ca2 3.3735(6) 6_666
In1 Eu2 3.3735(6) 6_666
In1 Ca2 3.3735(6) 6_656
In1 Eu2 3.3735(6) 6_656
In1 Eu1 3.5489(9) 2_556
In1 Ca1 3.5489(9) 2_556
In1 Eu2 3.5502(7) 2
In1 Ca2 3.5502(7) 2
In2 Ge2 2.9553(9) 1_554
In2 Ge3 2.9769(9) .
In2 Ge4 3.0263(9) .
In2 Ca3 3.4790(7) 6_655
In2 Eu3 3.4790(7) 6_655
In2 Ca3 3.4790(7) 6_665
In2 Eu3 3.4790(7) 6_665
In2 Ca4 3.4824(7) 6_666
In2 Eu4 3.4824(7) 6_666
In2 Ca4 3.4824(7) 6_656
In2 Eu4 3.4824(7) 6_656
In2 Eu2 3.5270(6) 6_666
In3 Ge4 2.7859(9) 1_556
In3 Ge3 2.7882(9) .
In3 In5 3.0196(4) 5_666
In3 In5 3.0196(4) 5_656
In3 Eu3 3.3861(7) 6_656
In3 Ca3 3.3861(7) 6_656
In3 Ca3 3.3861(7) 6_666
In3 Eu3 3.3861(7) 6_666
In3 Ca5 3.5301(7) 5_666
In3 Eu5 3.5301(7) 5_666
In3 Ca5 3.5301(7) 5_656
In3 Eu5 3.5301(7) 5_656
In4 Ge4 2.8333(9) 2_655
In4 Ge4 2.8333(9) .
In4 In5 2.9822(6) 5_666
In4 In5 2.9822(6) 5_656
In4 Ca5 3.2720(9) 5_655
In4 Eu5 3.2720(9) 5_655
In4 Ca5 3.2720(9) 5_665
In4 Eu5 3.2720(9) 5_665
In4 Eu4 3.6199(6) 5_666
In4 Ca4 3.6199(6) 5_666
In4 Eu4 3.6199(6) 6_656
In4 Ca4 3.6199(6) 6_656
In5 In4 2.9822(6) 5_666
In5 In4 2.9822(6) 5_656
In5 In3 3.0196(4) 6_556
In5 In3 3.0196(4) 5_666
In5 In3 3.0196(4) 5_656
In5 In3 3.0196(4) 6_566
In5 Ca4 3.2255(9) 2
In5 Eu4 3.2255(9) 2
Ge1 In1 2.8085(5) 5_656
Ge1 In1 2.8085(5) 5_666
Ge1 Eu1 3.1522(7) 6_655
Ge1 Ca1 3.1522(7) 6_655
Ge1 Eu1 3.1522(7) 6_665
Ge1 Ca1 3.1522(7) 6_665
Ge1 Eu1 3.2499(10) 2
Ge1 Ca1 3.2499(10) 2
Ge1 Eu2 3.3312(7) 6_666
Ge1 Ca2 3.3312(7) 6_666
Ge1 Eu2 3.3312(7) 6_656
Ge2 Ge3 2.5513(10) .
Ge2 In2 2.9553(9) 1_556
Ge2 Eu1 3.1167(7) 6_656
Ge2 Eu1 3.1167(7) 6_666
Ge2 Ca1 3.1167(7) 6_656
Ge2 Ca1 3.1167(7) 6_666
Ge2 Ca3 3.1358(8) 6_666
Ge2 Eu3 3.1358(8) 6_666
Ge2 Ca3 3.1358(8) 6_656
Ge2 Eu3 3.1358(8) 6_656
Ge2 Eu2 3.2610(7) 6_656
Ge3 Ca4 3.1143(7) 6_666
Ge3 Ca4 3.1143(7) 6_656
Ge3 Eu4 3.1143(7) 6_666
Ge3 Eu4 3.1143(7) 6_656
Ge3 Eu2 3.1706(7) 6_656
Ge3 Ca2 3.1706(7) 6_656
Ge3 Eu2 3.1706(7) 6_666
Ge3 Ca2 3.1706(7) 6_666
Ge3 Eu3 3.2494(7) 6_666
Ge4 In3 2.7859(9) 1_554
Ge4 Ca4 3.1465(7) 6_666
Ge4 Eu4 3.1465(7) 6_666
Ge4 Ca4 3.1465(7) 6_656
Ge4 Eu4 3.1465(7) 6_656
Ge4 Eu3 3.1909(8) 6_655
Ge4 Ca3 3.1909(8) 6_655
Ge4 Ca3 3.1909(8) 6_665
Ge4 Eu3 3.1909(8) 6_665
Ge4 Ca5 3.2292(6) 5_665
